data_1542975
loop_
_publ_author_name
'Bharti, Akhilesh'
'Nath, Paras'
'Bharati, Pooja'
'Gupta, Sushil K.'
'Bharty, Manoj K.'

_publ_section_title
;
 Bis[4-(5-anilino-1,3,4-thiadiazol-2-yl)pyridinium] sulfate
;
_journal_coeditor_code SJ4013
_journal_issue 3
_journal_name_full IUCrData
_journal_page_first x160446
_journal_paper_doi 10.1107/S2414314616004466
_journal_volume 1
_journal_year 2016
_chemical_formula_iupac '2C13 H11 N4 S +, S O4 2-'
_chemical_formula_moiety '2(C13 H11 N4 S +), O4 S 2-'
_chemical_formula_sum 'C26 H22 N8 O4 S3'
_chemical_formula_weight 606.69
_chemical_melting_point_gt 497
_chemical_melting_point_lt 499
_chemical_name_systematic
;
Bis[4-(5-anilino-1,3,4-thiadiazol-2-yl)pyridinium] sulfate
;
_space_group_crystal_system triclinic
_space_group_IT_number 2
_space_group_name_Hall '-P 1'
_space_group_name_H-M_alt 'P -1'
_symmetry_space_group_name_Hall '-P 1'
_symmetry_space_group_name_H-M 'P -1'
_atom_sites_solution_hydrogens geom
_atom_sites_solution_primary direct
_atom_sites_solution_secondary difmap
_cell_angle_alpha 90.605(6)
_cell_angle_beta 99.245(5)
_cell_angle_gamma 105.408(6)
_cell_formula_units_Z 2
_cell_length_a 7.4551(8)
_cell_length_b 11.9212(13)
_cell_length_c 15.1931(16)
_cell_measurement_reflns_used 6650
_cell_measurement_temperature 100(2)
_cell_measurement_theta_max 34.096
_cell_measurement_theta_min 2.876
_cell_volume 1282.8(2)
_computing_cell_refinement
;
SMART (Bruker, 2012)
;
_computing_data_collection
;
SMART (Bruker, 2012)
;
_computing_data_reduction
;
SAINT (Bruker, 2012)
;
_computing_molecular_graphics
;
SHELXTL (Sheldrick, 2008)
;
_computing_publication_material
;
SHELXTL (Sheldrick, 2008)
;
_computing_structure_refinement
;
SHELXL2014/7 (Sheldrick, 2015)
;
_computing_structure_solution
;
SHELXS2013 (Sheldrick, 2008)
;
_diffrn_ambient_temperature 100(2)
_diffrn_detector_area_resol_mean 8
_diffrn_measured_fraction_theta_full 0.998
_diffrn_measured_fraction_theta_max 0.998
_diffrn_measurement_device_type 'Bruker SMART APEX CCD area-detector'
_diffrn_measurement_method '\w and \f scans'
_diffrn_radiation_type MoK\a
_diffrn_radiation_wavelength 0.71073
_diffrn_reflns_av_R_equivalents 0.0300
_diffrn_reflns_limit_h_max 8
_diffrn_reflns_limit_h_min -8
_diffrn_reflns_limit_k_max 14
_diffrn_reflns_limit_k_min -14
_diffrn_reflns_limit_l_max 18
_diffrn_reflns_limit_l_min -18
_diffrn_reflns_number 13929
_diffrn_reflns_theta_full 25.025
_diffrn_reflns_theta_max 25.025
_diffrn_reflns_theta_min 2.296
_exptl_absorpt_coefficient_mu 0.342
_exptl_absorpt_correction_T_max 0.7469
_exptl_absorpt_correction_T_min 0.6750
_exptl_absorpt_correction_type multi-scan
_exptl_absorpt_process_details
;
(SADABS; Bruker, 2008)
;
_exptl_crystal_colour yellow
_exptl_crystal_density_diffrn 1.571
_exptl_crystal_density_method 'not measured'
_exptl_crystal_description block
_exptl_crystal_F_000 628
_exptl_crystal_size_max 0.2
_exptl_crystal_size_mid 0.2
_exptl_crystal_size_min 0.2
_refine_diff_density_max 0.286
_refine_diff_density_min -0.393
_refine_ls_extinction_method none
_refine_ls_goodness_of_fit_ref 1.073
_refine_ls_hydrogen_treatment constr
_refine_ls_matrix_type full
_refine_ls_number_parameters 370
_refine_ls_number_reflns 4529
_refine_ls_number_restraints 0
_refine_ls_restrained_S_all 1.073
_refine_ls_R_factor_all 0.0356
_refine_ls_R_factor_gt 0.0301
_refine_ls_shift/su_max 0.001
_refine_ls_shift/su_mean 0.000
_refine_ls_structure_factor_coef Fsqd
_refine_ls_weighting_details 'w=1/[\s^2^(Fo^2^)+(0.0311P)^2^+0.7088P] where P=(Fo^2^+2Fc^2^)/3'
_refine_ls_weighting_scheme calc
_refine_ls_wR_factor_gt 0.0711
_refine_ls_wR_factor_ref 0.0742
_reflns_number_gt 3975
_reflns_number_total 4529
_reflns_threshold_expression 'I > 2\s(I)'
_cod_data_source_file sj4013sup1.cif
_cod_data_source_block I
_cod_database_code 1542975
_shelx_space_group_comment
;
The symmetry employed for this shelxl refinement is uniquely defined
by the following loop, which should always be used as a source of
symmetry information in preference to the above space-group names.
They are only intended as comments.
;

loop_
_space_group_symop_operation_xyz
'x, y, z'
'-x, -y, -z'

loop_
_atom_site_type_symbol
_atom_site_label
_atom_site_fract_x
_atom_site_fract_y
_atom_site_fract_z
_atom_site_U_iso_or_equiv
_atom_site_adp_type
_atom_site_calc_flag
_atom_site_occupancy
S S1 0.86656(6) 1.16414(4) 0.01533(3) 0.01666(12) Uani d 1
N N1 0.5081(2) 0.87361(13) 0.24034(9) 0.0152(3) Uani d 1
H H1B 0.4244 0.8302 0.2694 0.018 Uiso calc 1
N N2 1.0918(2) 1.07959(13) 0.12273(10) 0.0160(3) Uani d 1
N N3 1.2061(2) 1.15163(13) 0.07287(10) 0.0169(3) Uani d 1
N N4 1.1793(2) 1.27474(13) -0.04811(10) 0.0167(3) Uani d 1
H H4B 1.0973 1.2920 -0.0905 0.020 Uiso calc 1
C C1 0.4531(3) 0.94483(16) 0.18063(11) 0.0166(4) Uani d 1
H H1A 0.3258 0.9487 0.1708 0.020 Uiso calc 1
C C2 0.5815(3) 1.01274(16) 0.13334(11) 0.0161(4) Uani d 1
H H2A 0.5432 1.0634 0.0909 0.019 Uiso calc 1
C C3 0.7690(2) 1.00609(15) 0.14859(11) 0.0140(4) Uani d 1
C C4 0.8198(3) 0.93160(15) 0.21186(11) 0.0152(4) Uani d 1
H H4A 0.9461 0.9260 0.2236 0.018 Uiso calc 1
C C5 0.6868(3) 0.86629(15) 0.25720(11) 0.0153(4) Uani d 1
H H5A 0.7214 0.8157 0.3007 0.018 Uiso calc 1
C C6 0.9129(2) 1.07610(15) 0.10135(11) 0.0142(4) Uani d 1
C C7 1.1087(2) 1.20118(15) 0.01211(11) 0.0149(4) Uani d 1
C C8 1.3723(2) 1.32689(15) -0.04979(12) 0.0152(4) Uani d 1
C C9 1.5098(3) 1.35018(16) 0.02694(12) 0.0171(4) Uani d 1
H H9A 1.4763 1.3282 0.0833 0.021 Uiso calc 1
C C10 1.6951(3) 1.40552(16) 0.02058(13) 0.0201(4) Uani d 1
H H10A 1.7880 1.4233 0.0731 0.024 Uiso calc 1
C C11 1.7473(3) 1.43550(16) -0.06159(13) 0.0211(4) Uani d 1
H H11A 1.8758 1.4703 -0.0658 0.025 Uiso calc 1
C C12 1.6093(3) 1.41396(16) -0.13740(12) 0.0188(4) Uani d 1
H H12A 1.6435 1.4352 -0.1937 0.023 Uiso calc 1
C C13 1.4219(3) 1.36171(15) -0.13185(12) 0.0164(4) Uani d 1
H H13A 1.3278 1.3497 -0.1838 0.020 Uiso calc 1
S S2 0.23101(6) -0.01835(4) 0.39241(3) 0.01541(11) Uani d 1
N N5 0.1036(2) 0.39691(13) 0.32752(10) 0.0170(3) Uani d 1
H H5B 0.0829 0.4592 0.3019 0.020 Uiso calc 1
N N6 0.2292(2) 0.09266(13) 0.53715(10) 0.0164(3) Uani d 1
N N7 0.2674(2) -0.00908(13) 0.56431(10) 0.0171(3) Uani d 1
N N8 0.3111(2) -0.18121(13) 0.49976(9) 0.0146(3) Uani d 1
H H8A 0.3196 -0.2130 0.4486 0.018 Uiso calc 1
C C14 0.1019(2) 0.38726(16) 0.41526(12) 0.0172(4) Uani d 1
H H14A 0.0773 0.4478 0.4486 0.021 Uiso calc 1
C C15 0.1348(2) 0.29209(16) 0.45807(12) 0.0165(4) Uani d 1
H H15A 0.1335 0.2865 0.5203 0.020 Uiso calc 1
C C16 0.1704(2) 0.20354(15) 0.40815(12) 0.0146(4) Uani d 1
C C17 0.1705(3) 0.21536(16) 0.31685(12) 0.0168(4) Uani d 1
H H17A 0.1940 0.1562 0.2815 0.020 Uiso calc 1
C C18 0.1365(3) 0.31296(16) 0.27849(12) 0.0183(4) Uani d 1
H H18A 0.1362 0.3210 0.2163 0.022 Uiso calc 1
C C19 0.2077(2) 0.10113(15) 0.45117(11) 0.0143(4) Uani d 1
C C20 0.2736(2) -0.07629(15) 0.49586(11) 0.0141(4) Uani d 1
C C21 0.3381(2) -0.24591(15) 0.57507(11) 0.0144(4) Uani d 1
C C22 0.3396(3) -0.20759(16) 0.66238(12) 0.0168(4) Uani d 1
H H22A 0.3269 -0.1320 0.6746 0.020 Uiso calc 1
C C23 0.3599(3) -0.28141(17) 0.73117(12) 0.0208(4) Uani d 1
H H23A 0.3616 -0.2554 0.7907 0.025 Uiso calc 1
C C24 0.3777(3) -0.39180(17) 0.71503(13) 0.0216(4) Uani d 1
H H24A 0.3886 -0.4418 0.7627 0.026 Uiso calc 1
C C25 0.3796(3) -0.42896(16) 0.62851(13) 0.0211(4) Uani d 1
H H25A 0.3930 -0.5045 0.6169 0.025 Uiso calc 1
C C26 0.3619(3) -0.35642(16) 0.55884(12) 0.0180(4) Uani d 1
H H26A 0.3659 -0.3818 0.4999 0.022 Uiso calc 1
S S3 0.08058(6) 0.68673(4) 0.27783(3) 0.01258(11) Uani d 1
O O1 0.02984(18) 0.56462(10) 0.23978(8) 0.0167(3) Uani d 1
O O2 0.08188(17) 0.76412(11) 0.20296(8) 0.0169(3) Uani d 1
O O3 -0.05074(18) 0.70046(11) 0.33570(8) 0.0202(3) Uani d 1
O O4 0.27727(17) 0.71575(11) 0.33018(8) 0.0162(3) Uani d 1

loop_
_atom_site_aniso_label
_atom_site_aniso_U_11
_atom_site_aniso_U_22
_atom_site_aniso_U_33
_atom_site_aniso_U_12
_atom_site_aniso_U_13
_atom_site_aniso_U_23
S1 0.0133(2) 0.0196(2) 0.0172(2) 0.00468(18) 0.00223(17) 0.00663(18)
N1 0.0154(8) 0.0165(8) 0.0134(7) 0.0020(6) 0.0049(6) 0.0006(6)
N2 0.0159(8) 0.0166(8) 0.0156(7) 0.0041(6) 0.0037(6) 0.0035(6)
N3 0.0147(8) 0.0198(8) 0.0170(8) 0.0047(6) 0.0043(6) 0.0048(6)
N4 0.0139(8) 0.0214(8) 0.0142(7) 0.0040(6) 0.0012(6) 0.0065(6)
C1 0.0152(9) 0.0184(10) 0.0165(9) 0.0060(7) 0.0011(7) -0.0003(7)
C2 0.0163(9) 0.0169(9) 0.0150(9) 0.0054(7) 0.0005(7) 0.0012(7)
C3 0.0167(9) 0.0127(9) 0.0122(8) 0.0033(7) 0.0026(7) -0.0027(7)
C4 0.0147(9) 0.0160(9) 0.0145(8) 0.0051(7) 0.0004(7) -0.0015(7)
C5 0.0196(10) 0.0147(9) 0.0120(8) 0.0060(7) 0.0012(7) -0.0004(7)
C6 0.0158(9) 0.0138(9) 0.0137(8) 0.0055(7) 0.0023(7) 0.0005(7)
C7 0.0148(9) 0.0155(9) 0.0141(8) 0.0036(7) 0.0026(7) -0.0009(7)
C8 0.0148(9) 0.0124(9) 0.0196(9) 0.0046(7) 0.0047(7) 0.0004(7)
C9 0.0175(10) 0.0180(9) 0.0165(9) 0.0050(7) 0.0040(7) 0.0034(7)
C10 0.0169(10) 0.0193(10) 0.0229(10) 0.0049(8) -0.0006(8) 0.0004(8)
C11 0.0146(9) 0.0200(10) 0.0293(10) 0.0042(8) 0.0060(8) 0.0014(8)
C12 0.0229(10) 0.0165(9) 0.0197(9) 0.0064(8) 0.0094(8) 0.0030(7)
C13 0.0177(10) 0.0158(9) 0.0166(9) 0.0061(7) 0.0027(7) -0.0002(7)
S2 0.0192(2) 0.0154(2) 0.0125(2) 0.00660(18) 0.00193(17) 0.00194(17)
N5 0.0148(8) 0.0134(8) 0.0227(8) 0.0041(6) 0.0020(6) 0.0032(6)
N6 0.0173(8) 0.0165(8) 0.0165(8) 0.0067(6) 0.0022(6) 0.0025(6)
N7 0.0201(8) 0.0169(8) 0.0155(7) 0.0077(6) 0.0019(6) 0.0022(6)
N8 0.0164(8) 0.0164(8) 0.0117(7) 0.0055(6) 0.0026(6) 0.0012(6)
C14 0.0130(9) 0.0161(9) 0.0220(9) 0.0032(7) 0.0032(7) -0.0013(7)
C15 0.0135(9) 0.0179(9) 0.0167(9) 0.0020(7) 0.0028(7) -0.0006(7)
C16 0.0077(8) 0.0165(9) 0.0182(9) 0.0013(7) 0.0012(7) 0.0019(7)
C17 0.0163(9) 0.0173(9) 0.0171(9) 0.0051(7) 0.0023(7) -0.0002(7)
C18 0.0185(10) 0.0187(10) 0.0171(9) 0.0045(8) 0.0022(7) 0.0025(8)
C19 0.0101(9) 0.0169(9) 0.0151(9) 0.0025(7) 0.0014(7) 0.0003(7)
C20 0.0100(9) 0.0175(9) 0.0139(8) 0.0028(7) 0.0013(7) 0.0024(7)
C21 0.0088(9) 0.0155(9) 0.0170(9) 0.0011(7) 0.0005(7) 0.0038(7)
C22 0.0152(9) 0.0170(9) 0.0171(9) 0.0033(7) 0.0011(7) 0.0024(7)
C23 0.0201(10) 0.0246(10) 0.0168(9) 0.0051(8) 0.0022(7) 0.0034(8)
C24 0.0190(10) 0.0215(10) 0.0222(10) 0.0033(8) 0.0007(8) 0.0098(8)
C25 0.0186(10) 0.0153(10) 0.0285(10) 0.0047(8) 0.0008(8) 0.0038(8)
C26 0.0142(9) 0.0193(10) 0.0194(9) 0.0039(7) 0.0006(7) 0.0001(8)
S3 0.0126(2) 0.0137(2) 0.0123(2) 0.00470(17) 0.00261(16) 0.00257(16)
O1 0.0199(7) 0.0134(6) 0.0168(6) 0.0042(5) 0.0035(5) 0.0021(5)
O2 0.0174(7) 0.0162(7) 0.0162(6) 0.0037(5) 0.0014(5) 0.0057(5)
O3 0.0180(7) 0.0253(7) 0.0200(7) 0.0078(6) 0.0074(5) 0.0007(6)
O4 0.0133(6) 0.0215(7) 0.0142(6) 0.0057(5) 0.0013(5) 0.0034(5)

loop_
_atom_type_symbol
_atom_type_description
_atom_type_scat_dispersion_real
_atom_type_scat_dispersion_imag
_atom_type_scat_source
C C 0.0033 0.0016 'International Tables Vol C Tables 4.2.6.8 and 6.1.1.4'
H H 0.0000 0.0000 'International Tables Vol C Tables 4.2.6.8 and 6.1.1.4'
N N 0.0061 0.0033 'International Tables Vol C Tables 4.2.6.8 and 6.1.1.4'
O O 0.0106 0.0060 'International Tables Vol C Tables 4.2.6.8 and 6.1.1.4'
S S 0.1246 0.1234 'International Tables Vol C Tables 4.2.6.8 and 6.1.1.4'

loop_
_geom_angle_atom_site_label_1
_geom_angle_atom_site_label_2
_geom_angle_atom_site_label_3
_geom_angle
C6 S1 C7 86.67(8)
C1 N1 C5 122.10(16)
C1 N1 H1B 118.9
C5 N1 H1B 118.9
C6 N2 N3 113.95(14)
C7 N3 N2 111.76(15)
C7 N4 C8 126.25(15)
C7 N4 H4B 116.9
C8 N4 H4B 116.9
N1 C1 C2 120.00(16)
N1 C1 H1A 120.0
C2 C1 H1A 120.0
C1 C2 C3 119.33(16)
C1 C2 H2A 120.3
C3 C2 H2A 120.3
C4 C3 C2 118.58(16)
C4 C3 C6 119.12(16)
C2 C3 C6 122.29(16)
C5 C4 C3 119.74(16)
C5 C4 H4A 120.1
C3 C4 H4A 120.1
N1 C5 C4 120.24(16)
N1 C5 H5A 119.9
C4 C5 H5A 119.9
N2 C6 C3 122.10(15)
N2 C6 S1 113.74(13)
C3 C6 S1 124.14(13)
N3 C7 N4 126.24(17)
N3 C7 S1 113.85(13)
N4 C7 S1 119.91(13)
C13 C8 C9 119.77(17)
C13 C8 N4 117.24(16)
C9 C8 N4 122.89(16)
C10 C9 C8 119.66(17)
C10 C9 H9A 120.2
C8 C9 H9A 120.2
C9 C10 C11 120.90(17)
C9 C10 H10A 119.6
C11 C10 H10A 119.6
C12 C11 C10 119.10(18)
C12 C11 H11A 120.5
C10 C11 H11A 120.5
C11 C12 C13 120.72(18)
C11 C12 H12A 119.6
C13 C12 H12A 119.6
C12 C13 C8 119.75(17)
C12 C13 H13A 120.1
C8 C13 H13A 120.1
C19 S2 C20 86.32(8)
C18 N5 C14 120.77(16)
C18 N5 H5B 119.6
C14 N5 H5B 119.6
C19 N6 N7 113.61(14)
C20 N7 N6 111.60(14)
C20 N8 C21 128.25(15)
C20 N8 H8A 115.9
C21 N8 H8A 115.9
N5 C14 C15 121.58(16)
N5 C14 H14A 119.2
C15 C14 H14A 119.2
C14 C15 C16 118.60(17)
C14 C15 H15A 120.7
C16 C15 H15A 120.7
C17 C16 C15 118.74(16)
C17 C16 C19 120.84(16)
C15 C16 C19 120.42(16)
C18 C17 C16 119.50(17)
C18 C17 H17A 120.3
C16 C17 H17A 120.3
N5 C18 C17 120.82(17)
N5 C18 H18A 119.6
C17 C18 H18A 119.6
N6 C19 C16 122.64(16)
N6 C19 S2 114.22(13)
C16 C19 S2 123.13(13)
N7 C20 N8 126.48(16)
N7 C20 S2 114.25(13)
N8 C20 S2 119.27(13)
C22 C21 C26 119.51(16)
C22 C21 N8 124.35(16)
C26 C21 N8 116.14(15)
C23 C22 C21 119.11(17)
C23 C22 H22A 120.4
C21 C22 H22A 120.4
C24 C23 C22 121.51(17)
C24 C23 H23A 119.2
C22 C23 H23A 119.2
C23 C24 C25 119.31(17)
C23 C24 H24A 120.3
C25 C24 H24A 120.3
C26 C25 C24 120.30(17)
C26 C25 H25A 119.8
C24 C25 H25A 119.8
C25 C26 C21 120.21(17)
C25 C26 H26A 119.9
C21 C26 H26A 119.9
O3 S3 O2 112.11(7)
O3 S3 O1 110.58(8)
O2 S3 O1 107.89(7)
O3 S3 O4 109.81(7)
O2 S3 O4 107.61(7)
O1 S3 O4 108.73(7)

loop_
_geom_bond_atom_site_label_1
_geom_bond_atom_site_label_2
_geom_bond_distance
S1 C6 1.7338(17)
S1 C7 1.7495(18)
N1 C1 1.339(2)
N1 C5 1.342(2)
N1 H1B 0.8800
N2 C6 1.310(2)
N2 N3 1.367(2)
N3 C7 1.324(2)
N4 C7 1.345(2)
N4 C8 1.412(2)
N4 H4B 0.8800
C1 C2 1.382(3)
C1 H1A 0.9500
C2 C3 1.403(2)
C2 H2A 0.9500
C3 C4 1.391(2)
C3 C6 1.465(3)
C4 C5 1.373(3)
C4 H4A 0.9500
C5 H5A 0.9500
C8 C13 1.393(3)
C8 C9 1.394(2)
C9 C10 1.384(3)
C9 H9A 0.9500
C10 C11 1.389(3)
C10 H10A 0.9500
C11 C12 1.387(3)
C11 H11A 0.9500
C12 C13 1.387(3)
C12 H12A 0.9500
C13 H13A 0.9500
S2 C19 1.7350(17)
S2 C20 1.7399(17)
N5 C18 1.338(2)
N5 C14 1.341(2)
N5 H5B 0.8800
N6 C19 1.299(2)
N6 N7 1.371(2)
N7 C20 1.320(2)
N8 C20 1.352(2)
N8 C21 1.404(2)
N8 H8A 0.8800
C14 C15 1.372(3)
C14 H14A 0.9500
C15 C16 1.399(2)
C15 H15A 0.9500
C16 C17 1.396(3)
C16 C19 1.461(2)
C17 C18 1.372(3)
C17 H17A 0.9500
C18 H18A 0.9500
C21 C22 1.396(3)
C21 C26 1.400(3)
C22 C23 1.389(3)
C22 H22A 0.9500
C23 C24 1.381(3)
C23 H23A 0.9500
C24 C25 1.386(3)
C24 H24A 0.9500
C25 C26 1.386(3)
C25 H25A 0.9500
C26 H26A 0.9500
S3 O3 1.4550(13)
S3 O2 1.4717(13)
S3 O1 1.4885(13)
S3 O4 1.5008(12)

loop_
_geom_hbond_atom_site_label_D
_geom_hbond_atom_site_label_H
_geom_hbond_atom_site_label_A
_geom_hbond_site_symmetry_A
_geom_hbond_distance_DH
_geom_hbond_distance_HA
_geom_hbond_distance_DA
_geom_hbond_angle_DHA
N1 H1B O2 . 0.88 2.50 3.054(2) 121.6
N1 H1B O4 . 0.88 1.86 2.730(2) 167.8
N4 H4B O2 2_675 0.88 1.98 2.7506(19) 145.6
C1 H1A N2 1_455 0.95 2.66 3.490(2) 146.2
C4 H4A S2 1_665 0.95 3.00 3.6835(18) 130.1
C4 H4A O2 1_655 0.95 2.44 3.158(2) 131.8
C5 H5A O3 1_655 0.95 2.45 3.242(2) 140.3
N5 H5B O1 . 0.88 1.67 2.5459(19) 171.6
N8 H8A O4 1_545 0.88 1.92 2.7875(19) 166.7
C15 H15A O3 2_566 0.95 2.38 3.297(2) 162.0
C17 H17A N2 1_445 0.95 2.50 3.240(2) 135.2
C22 H22A N7 . 0.95 2.30 2.933(2) 123.1
C22 H22A Cg2 1_655 0.95 2.94 3.790(5) 149.0

loop_
_geom_torsion_atom_site_label_1
_geom_torsion_atom_site_label_2
_geom_torsion_atom_site_label_3
_geom_torsion_atom_site_label_4
_geom_torsion
C6 N2 N3 C7 -1.1(2)
C5 N1 C1 C2 0.8(2)
N1 C1 C2 C3 0.0(3)
C1 C2 C3 C4 -0.6(2)
C1 C2 C3 C6 -179.57(16)
C2 C3 C4 C5 0.4(2)
C6 C3 C4 C5 179.41(15)
C1 N1 C5 C4 -1.0(2)
C3 C4 C5 N1 0.4(2)
N3 N2 C6 C3 -178.51(15)
N3 N2 C6 S1 -0.15(19)
C4 C3 C6 N2 -6.8(2)
C2 C3 C6 N2 172.17(16)
C4 C3 C6 S1 175.01(13)
C2 C3 C6 S1 -6.0(2)
C7 S1 C6 N2 0.94(13)
C7 S1 C6 C3 179.26(15)
N2 N3 C7 N4 -178.79(16)
N2 N3 C7 S1 1.79(18)
C8 N4 C7 N3 -10.2(3)
C8 N4 C7 S1 169.24(13)
C6 S1 C7 N3 -1.55(14)
C6 S1 C7 N4 178.98(15)
C7 N4 C8 C13 155.55(17)
C7 N4 C8 C9 -28.2(3)
C13 C8 C9 C10 -1.4(3)
N4 C8 C9 C10 -177.54(16)
C8 C9 C10 C11 -1.7(3)
C9 C10 C11 C12 2.9(3)
C10 C11 C12 C13 -0.9(3)
C11 C12 C13 C8 -2.1(3)
C9 C8 C13 C12 3.3(3)
N4 C8 C13 C12 179.68(15)
C19 N6 N7 C20 -0.1(2)
C18 N5 C14 C15 0.5(3)
N5 C14 C15 C16 -0.2(3)
C14 C15 C16 C17 -0.2(3)
C14 C15 C16 C19 179.49(16)
C15 C16 C17 C18 0.2(3)
C19 C16 C17 C18 -179.48(17)
C14 N5 C18 C17 -0.5(3)
C16 C17 C18 N5 0.1(3)
N7 N6 C19 C16 -178.58(15)
N7 N6 C19 S2 0.4(2)
C17 C16 C19 N6 172.31(17)
C15 C16 C19 N6 -7.3(3)
C17 C16 C19 S2 -6.6(2)
C15 C16 C19 S2 173.74(14)
C20 S2 C19 N6 -0.51(14)
C20 S2 C19 C16 178.50(15)
N6 N7 C20 N8 178.81(16)
N6 N7 C20 S2 -0.35(19)
C21 N8 C20 N7 5.0(3)
C21 N8 C20 S2 -175.91(14)
C19 S2 C20 N7 0.48(14)
C19 S2 C20 N8 -178.74(15)
C20 N8 C21 C22 -3.4(3)
C20 N8 C21 C26 175.62(17)
C26 C21 C22 C23 -1.6(3)
N8 C21 C22 C23 177.37(17)
C21 C22 C23 C24 -0.3(3)
C22 C23 C24 C25 1.5(3)
C23 C24 C25 C26 -0.6(3)
C24 C25 C26 C21 -1.3(3)
C22 C21 C26 C25 2.4(3)
N8 C21 C26 C25 -176.64(16)

_cod_database_fobs_code 1542975
